data_4516449
loop_
_publ_author_name
'Janczak, Jan'

_publ_contact_author
;
    Jan Janczak
    Institute  of Low Temperature and Structure Research 
    Polish Academy of Sciences
    P.O.Box 1410
    Okolna 2 str., 50-950 Wroc\/law
    Poland
;
_publ_section_title
;
 Diversity in Supramolecular Solid-State Architecture Formed by
 Self-Assembly of 1-(Diaminomethylene)thiourea and Aliphatic Dicarboxylic
 Acids
;
_journal_issue 10
_journal_name_full 'Crystal Growth &amp; Design'
_journal_page_first 5097
_journal_paper_doi 10.1021/acs.cgd.5b01049
_journal_volume 15
_journal_year 2015
_chemical_formula_moiety '2(C5 H7 O4), 2(C2 H7 N4 S)'
_chemical_formula_sum 'C14 H28 N8 O8 S2'
_chemical_formula_weight 500.56
_space_group_IT_number 14
_space_group_name_Hall '-P 2ybc'
_space_group_name_H-M_alt 'P 1 21/c 1'
_symmetry_cell_setting monoclinic
_symmetry_space_group_name_Hall '-P 2ybc'
_symmetry_space_group_name_H-M 'P 1 21/c 1'
_atom_sites_solution_hydrogens geom
_atom_sites_solution_primary direct
_atom_sites_solution_secondary difmap
_audit_creation_method SHELXL-97
_cell_angle_alpha 90.00
_cell_angle_beta 108.60(3)
_cell_angle_gamma 90.00
_cell_formula_units_Z 4
_cell_length_a 10.381(2)
_cell_length_b 16.044(3)
_cell_length_c 14.255(3)
_cell_measurement_reflns_used 1527
_cell_measurement_temperature 295(2)
_cell_measurement_theta_max 29.16
_cell_measurement_theta_min 2.49
_cell_volume 2250.2(9)
_computing_cell_refinement
;
Oxford Diffraction Poland (2008). CrysAlis Red, Version 171.32.6
;
_computing_data_collection
;
Oxford Diffraction Poland (2008). CrysAlis ccd, Version 171.32.6
;
_computing_data_reduction
;
Oxford Diffraction Poland (2008). CrysAlis Red, Version 171.32.6
;
_computing_molecular_graphics
;
Brandenburg & Putz (2006). Diamond 3.0. Crystal and Molecular
Structure Visualisation, University of Bonn, Germany
;
_computing_publication_material 'SHELXL-97 (Sheldrick, 1997)'
_computing_structure_refinement 'SHELXL-97 (Sheldrick, 1997)'
_computing_structure_solution 'SHELXS-97 (Sheldrick, 1990)'
_diffrn_ambient_temperature 295(2)
_diffrn_detector_area_resol_mean '1024x1024 with blocks 2x2'
_diffrn_measured_fraction_theta_full 0.992
_diffrn_measured_fraction_theta_max 0.923
_diffrn_measurement_device_type 'KUMA KM-4 with area CCD detector'
_diffrn_measurement_method \w-scan
_diffrn_radiation_monochromator graphite
_diffrn_radiation_source 'fine-focus sealed tube'
_diffrn_radiation_type MoK\a
_diffrn_radiation_wavelength 0.71073
_diffrn_reflns_av_R_equivalents 0.0562
_diffrn_reflns_av_sigmaI/netI 0.0931
_diffrn_reflns_limit_h_max 14
_diffrn_reflns_limit_h_min -11
_diffrn_reflns_limit_k_max 21
_diffrn_reflns_limit_k_min -21
_diffrn_reflns_limit_l_max 17
_diffrn_reflns_limit_l_min -19
_diffrn_reflns_number 27729
_diffrn_reflns_theta_full 28.00
_diffrn_reflns_theta_max 29.16
_diffrn_reflns_theta_min 2.49
_exptl_absorpt_coefficient_mu 0.295
_exptl_absorpt_correction_T_max 0.9591
_exptl_absorpt_correction_T_min 0.9301
_exptl_absorpt_correction_type numerical
_exptl_absorpt_process_details
;
Oxford Diffraction Poland (2009). CrysAlis Red, Version 1.171.33.42.
;
_exptl_crystal_colour colourless
_exptl_crystal_density_diffrn 1.478
_exptl_crystal_density_meas 1.47
_exptl_crystal_density_method floatation
_exptl_crystal_description paralLelepiped
_exptl_crystal_F_000 1056
_exptl_crystal_size_max 0.26
_exptl_crystal_size_mid 0.22
_exptl_crystal_size_min 0.17
_refine_diff_density_max 0.216
_refine_diff_density_min -0.228
_refine_diff_density_rms 0.044
_refine_ls_extinction_method none
_refine_ls_goodness_of_fit_ref 1.000
_refine_ls_hydrogen_treatment mixed
_refine_ls_matrix_type full
_refine_ls_number_parameters 337
_refine_ls_number_reflns 5605
_refine_ls_number_restraints 0
_refine_ls_restrained_S_all 1.000
_refine_ls_R_factor_all 0.1614
_refine_ls_R_factor_gt 0.0432
_refine_ls_shift/su_max 0.001
_refine_ls_shift/su_mean 0.000
_refine_ls_structure_factor_coef Fsqd
_refine_ls_weighting_details 'calc w=1/[\s^2^(Fo^2^)+(0.0038P)^2^+0.0000P] where P=(Fo^2^+2Fc^2^)/3'
_refine_ls_weighting_scheme calc
_refine_ls_wR_factor_gt 0.0365
_refine_ls_wR_factor_ref 0.0448
_reflns_number_gt 2937
_reflns_number_total 5605
_reflns_threshold_expression I>2\s(I)
_cod_data_source_file cg5b01049_si_004.cif
_cod_data_source_block 2i4tglu_COMP3
_cod_original_cell_volume 2250.2(8)
_cod_original_sg_symbol_H-M 'P 21/c'
_cod_database_code 4516449

loop_
_symmetry_equiv_pos_as_xyz
'x, y, z'
'-x, y+1/2, -z+1/2'
'-x, -y, -z'
'x, -y-1/2, z-1/2'

loop_
_atom_site_label
_atom_site_type_symbol
_atom_site_fract_x
_atom_site_fract_y
_atom_site_fract_z
_atom_site_U_iso_or_equiv
_atom_site_adp_type
_atom_site_occupancy
_atom_site_symmetry_multiplicity
_atom_site_calc_flag
_atom_site_refinement_flags
S1 S 1.01686(7) 0.73479(3) 0.24042(5) 0.0448(2) Uani 1 1 d .
C1 C 0.9485(2) 0.66346(15) 0.29681(17) 0.0341(7) Uani 1 1 d .
N1 N 0.9599(2) 0.57865(13) 0.28961(15) 0.0382(6) Uani 1 1 d .
H1N H 0.921(2) 0.5482(12) 0.3315(15) 0.046 Uiso 1 1 d .
N2 N 0.8775(2) 0.68596(12) 0.35395(16) 0.0469(7) Uani 1 1 d .
H21 H 0.834(2) 0.6499(13) 0.3824(16) 0.056 Uiso 1 1 d .
H22 H 0.866(2) 0.7399(13) 0.3625(16) 0.056 Uiso 1 1 d .
C2 C 1.0238(3) 0.53265(15) 0.2368(2) 0.0411(7) Uani 1 1 d .
N4 N 1.0867(2) 0.56760(13) 0.18081(18) 0.0625(8) Uani 1 1 d .
H41 H 1.117(2) 0.5329(13) 0.1355(17) 0.075 Uiso 1 1 d .
H42 H 1.086(3) 0.6208(14) 0.1679(19) 0.075 Uiso 1 1 d .
N3 N 1.0196(3) 0.45152(14) 0.2448(2) 0.0575(8) Uani 1 1 d .
H31 H 1.052(2) 0.4165(14) 0.2115(18) 0.069 Uiso 1 1 d .
H32 H 0.970(2) 0.4315(14) 0.2772(18) 0.069 Uiso 1 1 d .
S11 S 0.49408(8) 0.30960(3) 0.76389(5) 0.0471(2) Uani 1 1 d .
C11 C 0.5474(2) 0.38192(16) 0.69835(18) 0.0350(7) Uani 1 1 d .
N11 N 0.5338(2) 0.46642(12) 0.70522(15) 0.0361(6) Uani 1 1 d .
H11N H 0.5697(19) 0.5008(11) 0.6639(14) 0.043 Uiso 1 1 d .
N12 N 0.6067(2) 0.35910(12) 0.63335(16) 0.0462(7) Uani 1 1 d .
H121 H 0.637(2) 0.3989(12) 0.5956(15) 0.055 Uiso 1 1 d .
H122 H 0.624(2) 0.3081(13) 0.6248(17) 0.055 Uiso 1 1 d .
C12 C 0.4771(3) 0.51189(15) 0.76285(19) 0.0358(7) Uani 1 1 d .
N13 N 0.4847(2) 0.59315(13) 0.75677(18) 0.0488(7) Uani 1 1 d .
H131 H 0.450(2) 0.6265(13) 0.7888(17) 0.059 Uiso 1 1 d .
H132 H 0.512(2) 0.6154(13) 0.7114(16) 0.059 Uiso 1 1 d .
N14 N 0.4206(2) 0.47639(12) 0.82239(16) 0.0524(7) Uani 1 1 d .
H141 H 0.384(2) 0.5045(13) 0.8639(17) 0.063 Uiso 1 1 d .
H142 H 0.423(2) 0.4186(13) 0.8283(17) 0.063 Uiso 1 1 d .
O1 O 0.69628(18) 0.05836(10) 0.55295(13) 0.0554(6) Uani 1 1 d .
H2 H 0.751(2) 0.0237(14) 0.5000(16) 0.083 Uiso 1 1 d .
O2 O 0.64139(16) 0.17769(9) 0.60563(12) 0.0493(5) Uani 1 1 d .
C3 C 0.6998(2) 0.13903(15) 0.55587(19) 0.0360(7) Uani 1 1 d .
C4 C 0.7763(2) 0.18273(12) 0.49629(16) 0.0322(7) Uani 1 1 d .
H241 H 0.7463 0.1611 0.4293 0.048 Uiso 1 1 calc R
H242 H 0.8725 0.1706 0.5249 0.048 Uiso 1 1 calc R
C5 C 0.7558(2) 0.27661(12) 0.49306(15) 0.0323(6) Uani 1 1 d .
H251 H 0.7901 0.2980 0.5601 0.048 Uiso 1 1 calc R
H252 H 0.6590 0.2880 0.4685 0.048 Uiso 1 1 calc R
C6 C 0.8240(2) 0.32374(13) 0.42931(17) 0.0357(7) Uani 1 1 d .
H261 H 0.9194 0.3085 0.4497 0.054 Uiso 1 1 calc R
H262 H 0.7835 0.3064 0.3610 0.054 Uiso 1 1 calc R
C7 C 0.8130(2) 0.41725(15) 0.43475(19) 0.0391(7) Uani 1 1 d .
O3 O 0.75580(17) 0.44632(8) 0.49542(13) 0.0534(5) Uani 1 1 d .
H3 H 0.756(3) 0.5225(5) 0.504(2) 0.080 Uiso 1 1 d .
O4 O 0.85603(18) 0.46122(10) 0.38040(13) 0.0659(6) Uani 1 1 d .
O11 O 0.74312(16) 0.59886(9) 0.50181(12) 0.0498(5) Uani 1 1 d .
O12 O 0.62522(18) 0.58378(10) 0.60601(13) 0.0647(6) Uani 1 1 d .
C13 C 0.6794(3) 0.62821(17) 0.5582(2) 0.0417(7) Uani 1 1 d .
C14 C 0.6723(2) 0.72148(13) 0.56591(16) 0.0339(7) Uani 1 1 d .
H341 H 0.7181 0.7378 0.6339 0.051 Uiso 1 1 calc R
H342 H 0.5778 0.7379 0.5495 0.051 Uiso 1 1 calc R
C15 C 0.7357(2) 0.76835(12) 0.49894(16) 0.0326(7) Uani 1 1 d .
H351 H 0.8301 0.7517 0.5151 0.049 Uiso 1 1 calc R
H352 H 0.6896 0.7522 0.4309 0.049 Uiso 1 1 calc R
C16 C 0.7295(2) 0.86221(12) 0.50688(16) 0.0340(7) Uani 1 1 d .
H361 H 0.6352 0.8793 0.4897 0.051 Uiso 1 1 calc R
H362 H 0.7750 0.8787 0.5749 0.051 Uiso 1 1 calc R
C17 C 0.7948(3) 0.90672(15) 0.4402(2) 0.0381(7) Uani 1 1 d .
O13 O 0.79332(18) 0.98727(9) 0.44022(13) 0.0601(6) Uani 1 1 d .
O14 O 0.84757(16) 0.86800(8) 0.38703(13) 0.0516(5) Uani 1 1 d .

loop_
_atom_site_aniso_label
_atom_site_aniso_U_11
_atom_site_aniso_U_22
_atom_site_aniso_U_33
_atom_site_aniso_U_23
_atom_site_aniso_U_13
_atom_site_aniso_U_12
S1 0.0623(5) 0.0313(4) 0.0544(5) 0.0025(3) 0.0378(4) -0.0029(4)
C1 0.0374(16) 0.0344(17) 0.0388(17) -0.0016(12) 0.0238(14) -0.0031(12)
N1 0.0565(16) 0.0238(14) 0.0510(16) -0.0007(11) 0.0408(13) -0.0007(11)
N2 0.0664(16) 0.0341(15) 0.0610(16) -0.0043(13) 0.0496(13) 0.0001(13)
C2 0.0506(18) 0.0288(16) 0.0512(18) -0.0074(15) 0.0263(15) 0.0062(15)
N4 0.100(2) 0.0403(16) 0.083(2) -0.0060(15) 0.0784(17) -0.0049(16)
N3 0.081(2) 0.0276(16) 0.082(2) -0.0056(14) 0.0511(15) 0.0059(15)
S11 0.0756(5) 0.0283(4) 0.0494(5) 0.0042(3) 0.0369(4) -0.0021(4)
C11 0.0393(17) 0.0336(18) 0.0348(18) 0.0000(13) 0.0157(14) -0.0014(13)
N11 0.0557(15) 0.0231(13) 0.0448(15) -0.0004(10) 0.0373(13) -0.0009(11)
N12 0.0739(17) 0.0292(15) 0.0567(16) -0.0031(12) 0.0504(13) 0.0052(13)
C12 0.0444(18) 0.0300(16) 0.0397(17) -0.0006(15) 0.0228(14) -0.0003(15)
N13 0.0776(18) 0.0212(14) 0.0618(18) -0.0021(13) 0.0421(13) 0.0007(13)
N14 0.0892(19) 0.0321(14) 0.0640(17) 0.0027(13) 0.0639(15) 0.0101(14)
O1 0.1025(15) 0.0178(10) 0.0757(14) -0.0013(10) 0.0705(13) -0.0026(11)
O2 0.0731(13) 0.0310(11) 0.0657(13) -0.0061(9) 0.0531(11) -0.0013(9)
C3 0.0489(18) 0.0266(15) 0.0410(18) 0.0035(14) 0.0263(15) -0.0002(14)
C4 0.0430(17) 0.0223(15) 0.0400(18) -0.0008(12) 0.0254(15) -0.0011(12)
C5 0.0442(16) 0.0260(15) 0.0389(17) -0.0023(12) 0.0306(14) -0.0062(13)
C6 0.0481(17) 0.0256(15) 0.0435(19) 0.0016(12) 0.0288(15) 0.0046(13)
C7 0.0507(19) 0.0281(16) 0.0440(19) 0.0021(13) 0.0229(16) -0.0045(14)
O3 0.0881(14) 0.0223(11) 0.0717(14) -0.0005(10) 0.0562(12) 0.0011(11)
O4 0.1030(16) 0.0367(12) 0.0852(15) 0.0111(10) 0.0681(13) -0.0079(11)
O11 0.0797(14) 0.0217(10) 0.0679(14) 0.0034(9) 0.0516(12) 0.0040(10)
O12 0.0956(15) 0.0426(12) 0.0820(15) 0.0107(10) 0.0557(13) -0.0120(10)
C13 0.0436(19) 0.0419(19) 0.0414(19) 0.0042(15) 0.0162(16) -0.0023(15)
C14 0.0424(17) 0.0266(14) 0.0397(18) -0.0008(12) 0.0229(15) -0.0019(12)
C15 0.0436(17) 0.0251(15) 0.0380(18) -0.0001(13) 0.0254(14) 0.0029(13)
C16 0.0449(17) 0.0239(14) 0.0432(18) 0.0004(12) 0.0281(15) 0.0001(13)
C17 0.0464(18) 0.0322(17) 0.0452(19) -0.0030(15) 0.0282(16) 0.0009(15)
O13 0.1083(15) 0.0206(10) 0.0863(15) 0.0004(10) 0.0801(13) -0.0001(11)
O14 0.0825(14) 0.0265(11) 0.0707(13) -0.0017(9) 0.0593(12) 0.0013(9)

loop_
_atom_type_symbol
_atom_type_description
_atom_type_scat_dispersion_real
_atom_type_scat_dispersion_imag
_atom_type_scat_source
C C 0.0033 0.0016 'International Tables Vol C Tables 4.2.6.8 and 6.1.1.4'
H H 0.0000 0.0000 'International Tables Vol C Tables 4.2.6.8 and 6.1.1.4'
N N 0.0061 0.0033 'International Tables Vol C Tables 4.2.6.8 and 6.1.1.4'
O O 0.0106 0.0060 'International Tables Vol C Tables 4.2.6.8 and 6.1.1.4'
S S 0.1246 0.1234 'International Tables Vol C Tables 4.2.6.8 and 6.1.1.4'

loop_
_geom_angle_atom_site_label_1
_geom_angle_atom_site_label_2
_geom_angle_atom_site_label_3
_geom_angle
N2 C1 N1 113.48(19)
N2 C1 S1 121.09(19)
N1 C1 S1 125.42(17)
C2 N1 C1 130.1(2)
C2 N1 H1N 116.3(12)
C1 N1 H1N 113.5(12)
C1 N2 H21 124.1(14)
C1 N2 H22 118.6(14)
H21 N2 H22 117.2(19)
N4 C2 N3 121.1(2)
N4 C2 N1 121.9(2)
N3 C2 N1 116.9(2)
C2 N4 H41 119.2(13)
C2 N4 H42 125.2(16)
H41 N4 H42 114(2)
C2 N3 H31 124.5(17)
C2 N3 H32 117.7(17)
H31 N3 H32 117(2)
N12 C11 N11 114.0(2)
N12 C11 S11 120.5(2)
N11 C11 S11 125.49(18)
C12 N11 C11 130.3(2)
C12 N11 H11N 112.8(12)
C11 N11 H11N 116.9(12)
C11 N12 H121 121.5(13)
C11 N12 H122 122.0(15)
H121 N12 H122 116.5(19)
N14 C12 N13 121.7(2)
N14 C12 N11 121.8(2)
N13 C12 N11 116.4(2)
C12 N13 H131 122.9(16)
C12 N13 H132 120.2(15)
H131 N13 H132 116(2)
C12 N14 H141 124.7(14)
C12 N14 H142 119.3(14)
H141 N14 H142 115.9(18)
C3 O1 H2 117.6(12)
O2 C3 O1 120.4(2)
O2 C3 C4 122.2(2)
O1 C3 C4 117.4(2)
C3 C4 C5 112.56(17)
C3 C4 H241 109.1
C5 C4 H241 109.1
C3 C4 H242 109.1
C5 C4 H242 109.1
H241 C4 H242 107.8
C4 C5 C6 115.05(16)
C4 C5 H251 108.5
C6 C5 H251 108.5
C4 C5 H252 108.5
C6 C5 H252 108.5
H251 C5 H252 107.5
C7 C6 C5 114.00(18)
C7 C6 H261 108.8
C5 C6 H261 108.8
C7 C6 H262 108.8
C5 C6 H262 108.8
H261 C6 H262 107.6
O4 C7 O3 123.7(2)
O4 C7 C6 119.3(2)
O3 C7 C6 117.1(2)
C7 O3 H3 116.0(12)
C13 O11 H3 115.3(12)
O12 C13 O11 123.3(3)
O12 C13 C14 119.4(2)
O11 C13 C14 117.3(2)
C13 C14 C15 113.92(18)
C13 C14 H341 108.8
C15 C14 H341 108.8
C13 C14 H342 108.8
C15 C14 H342 108.8
H341 C14 H342 107.7
C16 C15 C14 114.09(17)
C16 C15 H351 108.7
C14 C15 H351 108.7
C16 C15 H352 108.7
C14 C15 H352 108.7
H351 C15 H352 107.6
C17 C16 C15 112.64(18)
C17 C16 H361 109.1
C15 C16 H361 109.1
C17 C16 H362 109.1
C15 C16 H362 109.1
H361 C16 H362 107.8
O14 C17 O13 120.7(2)
O14 C17 C16 121.6(2)
O13 C17 C16 117.7(2)

loop_
_geom_bond_atom_site_label_1
_geom_bond_atom_site_label_2
_geom_bond_distance
S1 C1 1.681(2)
C1 N2 1.311(2)
C1 N1 1.373(2)
N1 C2 1.368(3)
N1 H1N 0.951(19)
N2 H21 0.903(19)
N2 H22 0.89(2)
C2 N4 1.307(3)
C2 N3 1.309(3)
N4 H41 0.98(2)
N4 H42 0.87(2)
N3 H31 0.87(2)
N3 H32 0.85(2)
S11 C11 1.690(2)
C11 N12 1.318(3)
C11 N11 1.370(2)
N11 C12 1.364(3)
N11 H11N 0.964(18)
N12 H121 0.949(19)
N12 H122 0.85(2)
C12 N14 1.306(3)
C12 N13 1.311(3)
N13 H131 0.855(19)
N13 H132 0.86(2)
N14 H141 0.92(2)
N14 H142 0.93(2)
O1 C3 1.295(2)
O1 H2 1.214(10)
O2 C3 1.237(2)
C3 C4 1.508(3)
C4 C5 1.520(2)
C4 H241 0.9700
C4 H242 0.9700
C5 C6 1.520(2)
C5 H251 0.9700
C5 H252 0.9700
C6 C7 1.508(3)
C6 H261 0.9700
C6 H262 0.9700
C7 O4 1.232(2)
C7 O3 1.283(3)
O3 H3 1.227(7)
O11 C13 1.282(3)
O11 H3 1.232(7)
O12 C13 1.238(3)
C13 C14 1.504(3)
C14 C15 1.520(2)
C14 H341 0.9700
C14 H342 0.9700
C15 C16 1.513(2)
C15 H351 0.9700
C15 H352 0.9700
C16 C17 1.511(3)
C16 H361 0.9700
C16 H362 0.9700
C17 O14 1.235(2)
C17 O13 1.293(2)

loop_
_geom_hbond_atom_site_label_D
_geom_hbond_atom_site_label_H
_geom_hbond_atom_site_label_A
_geom_hbond_distance_DH
_geom_hbond_distance_HA
_geom_hbond_distance_DA
_geom_hbond_angle_DHA
_geom_hbond_site_symmetry_A
N1 H1N O4 0.95(2) 1.79(2) 2.697(3) 159(1) .
N2 H21 O11 0.90(2) 2.34(2) 3.196(3) 157(2) .
N2 H22 O14 0.89(2) 2.10(2) 2.990(3) 178(2) .
N4 H41 O13 0.98(2) 1.79(2) 2.749(2) 166(2) 2_745
N4 H42 S1 0.87(2) 2.32(2) 2.973(2) 131(2) .
N3 H31 O14 0.87(2) 2.15(2) 2.981(3) 161(2) 2_745
N3 H32 O4 0.85(2) 2.22(2) 2.955(3) 145(2) .
N11 H11N O12 0.96(2) 1.76(2) 2.702(2) 166(2) .
N12 H121 O3 0.95(2) 2.30(2) 3.187(3) 156(2) .
N12 H122 O2 0.85(2) 2.13(2) 2.974(2) 173(2) .
N13 H131 O2 0.86(2) 2.18(2) 3.006(3) 163(2) 2_656
N13 H132 O12 0.86(2) 2.24(2) 2.961(3) 141(2) .
N14 H141 O1 0.92(2) 1.86(2) 2.781(2) 178(2) 2_656
N14 H142 S11 0.93(2) 2.21(2) 2.974(2) 139(2) .
O1 H2 O13 1.21(2) 1.23(1) 2.435(2) 174(2) 1_545
O3 H3 O11 1.23(1) 1.23(1) 2.454(2) 172(3) .
O3 H3 O12 1.23(1) 2.49(2) 3.248(2) 118(2) .
